data_7230586
loop_
_publ_author_name
'Arivazhagan, C.'
'Malakar, Partha'
'Jagan, R.'
'Prasad, Edamana'
'Ghosh, Sundargopal'

_publ_section_title
;
 Dimesitylboryl-functionalised cyanostilbene derivatives of phenothiazine:
 distinctive polymorphism-dependent emission and mechanofluorochromism
;
_journal_issue 23
_journal_name_full CrystEngComm
_journal_page_first 3162
_journal_paper_doi 10.1039/C8CE00250A
_journal_volume 20
_journal_year 2018
_chemical_formula_sum 'C41 H38 B Br N2 S'
_chemical_formula_weight 681.51
_space_group_crystal_system monoclinic
_space_group_IT_number 14
_space_group_name_Hall '-P 2ybc'
_space_group_name_H-M_alt 'P 1 21/c 1'
_symmetry_space_group_name_Hall '-P 2ybc'
_symmetry_space_group_name_H-M 'P 1 21/c 1'
_atom_sites_solution_hydrogens geom
_audit_creation_method SHELXL-2014/7
_audit_update_record
;
2018-05-01 deposited with the CCDC.
2018-05-09 downloaded from the CCDC.
;
_cell_angle_alpha 90
_cell_angle_beta 93.701(2)
_cell_angle_gamma 90
_cell_formula_units_Z 8
_cell_length_a 9.6323(7)
_cell_length_b 13.5037(11)
_cell_length_c 52.648(4)
_cell_measurement_reflns_used 88020
_cell_measurement_temperature 293(2)
_cell_measurement_theta_max 27.6
_cell_measurement_theta_min 3.0
_cell_volume 6833.7(9)
_computing_cell_refinement 'APEXII/SAINT (Bruker, 2012)'
_computing_data_collection 'APEXII (Bruker, 2012)'
_computing_data_reduction 'SAINT/XPREP (Bruker, 2012)'
_computing_molecular_graphics 'ORTEP3 (Farrugia, 1997)'
_computing_publication_material 'SHELXL-2014/7 (Sheldrick, 2015)'
_computing_structure_refinement 'SHELXL-2014/7 (Sheldrick, 2015)'
_computing_structure_solution 'SHELXS-2014/7 (Sheldrick, 2015)'
_diffrn_ambient_temperature 293(2)
_diffrn_measured_fraction_theta_full 0.915
_diffrn_measured_fraction_theta_max 0.915
_diffrn_measurement_device_type 'Bruker kappa apex2 CCD Diffractometer'
_diffrn_measurement_method '\w and \f scan'
_diffrn_radiation_type MoK\a
_diffrn_radiation_wavelength 0.71073
_diffrn_reflns_av_R_equivalents 0.0624
_diffrn_reflns_av_unetI/netI 0.0799
_diffrn_reflns_Laue_measured_fraction_full 0.915
_diffrn_reflns_Laue_measured_fraction_max 0.915
_diffrn_reflns_limit_h_max 11
_diffrn_reflns_limit_h_min -11
_diffrn_reflns_limit_k_max 16
_diffrn_reflns_limit_k_min -16
_diffrn_reflns_limit_l_max 62
_diffrn_reflns_limit_l_min -56
_diffrn_reflns_number 83419
_diffrn_reflns_point_group_measured_fraction_full 0.915
_diffrn_reflns_point_group_measured_fraction_max 0.915
_diffrn_reflns_theta_full 25.000
_diffrn_reflns_theta_max 25.000
_diffrn_reflns_theta_min 3.044
_exptl_absorpt_coefficient_mu 1.296
_exptl_absorpt_correction_T_max 0.860
_exptl_absorpt_correction_T_min 0.738
_exptl_absorpt_correction_type multi-scan
_exptl_absorpt_process_details 'SADABS (Bruker, 2012)'
_exptl_crystal_colour red
_exptl_crystal_density_diffrn 1.325
_exptl_crystal_description block
_exptl_crystal_F_000 2832
_exptl_crystal_size_max 0.250
_exptl_crystal_size_mid 0.150
_exptl_crystal_size_min 0.120
_refine_diff_density_max 0.539
_refine_diff_density_min -0.622
_refine_diff_density_rms 0.085
_refine_ls_extinction_method none
_refine_ls_goodness_of_fit_ref 1.132
_refine_ls_hydrogen_treatment constr
_refine_ls_matrix_type full
_refine_ls_number_parameters 829
_refine_ls_number_reflns 11009
_refine_ls_number_restraints 0
_refine_ls_restrained_S_all 1.132
_refine_ls_R_factor_all 0.1186
_refine_ls_R_factor_gt 0.0774
_refine_ls_shift/su_max 0.000
_refine_ls_shift/su_mean 0.000
_refine_ls_structure_factor_coef Fsqd
_refine_ls_weighting_details 'w=1/[\s^2^(Fo^2^)+(0.0333P)^2^+22.4309P] where P=(Fo^2^+2Fc^2^)/3'
_refine_ls_weighting_scheme calc
_refine_ls_wR_factor_gt 0.1302
_refine_ls_wR_factor_ref 0.1415
_reflns_Friedel_coverage 0.000
_reflns_number_gt 7974
_reflns_number_total 11009
_reflns_threshold_expression 'I > 2\s(I)'
_cod_data_source_file c8ce00250a3.cif
_cod_data_source_block shelx_CCDC2
_cod_depositor_comments 'Adding full bibliography for 7230584--7230586.cif.'
_cod_database_code 7230586
_shelx_shelxl_version_number 2014/7
_shelx_space_group_comment
;
The symmetry employed for this shelxl refinement is uniquely defined
by the following loop, which should always be used as a source of
symmetry information in preference to the above space-group names.
They are only intended as comments.
;
_shelx_estimated_absorpt_t_min 0.738
_shelx_estimated_absorpt_t_max 0.860

loop_
_space_group_symop_operation_xyz
'x, y, z'
'-x, y+1/2, -z+1/2'
'-x, -y, -z'
'x, -y-1/2, z-1/2'

loop_
_atom_site_label
_atom_site_type_symbol
_atom_site_fract_x
_atom_site_fract_y
_atom_site_fract_z
_atom_site_U_iso_or_equiv
_atom_site_adp_type
_atom_site_occupancy
_atom_site_site_symmetry_order
_atom_site_calc_flag
_atom_site_refinement_flags_posn
_atom_site_refinement_flags_adp
_atom_site_refinement_flags_occupancy
Br1 Br 0.36726(6) 0.80698(4) 0.15240(2) 0.03350(18) Uani 1 1 d . . .
S1 S -0.31963(13) 0.63742(9) 0.32566(3) 0.0213(3) Uani 1 1 d . . .
C35 C 0.0949(5) 0.7565(3) 0.22157(9) 0.0178(12) Uani 1 1 d . . .
N1 N -0.4321(4) 0.8480(3) 0.33395(7) 0.0146(9) Uani 1 1 d . . .
C34 C 0.0010(5) 0.7430(3) 0.24263(9) 0.0154(12) Uani 1 1 d . . .
C40 C 0.1657(5) 0.8453(4) 0.21870(10) 0.0206(12) Uani 1 1 d . . .
H40 H 0.1553 0.8964 0.2302 0.025 Uiso 1 1 calc R U .
C36 C 0.1107(5) 0.6819(4) 0.20376(10) 0.0219(13) Uani 1 1 d . . .
H36 H 0.0660 0.6215 0.2056 0.026 Uiso 1 1 calc R U .
C38 C 0.2628(5) 0.7841(4) 0.18114(10) 0.0220(13) Uani 1 1 d . . .
C5 C -0.2948(5) 0.3205(4) 0.43463(10) 0.0212(13) Uani 1 1 d . . .
H5 H -0.2253 0.2890 0.4447 0.025 Uiso 1 1 calc R U .
C20 C -0.3763(5) 0.6258(3) 0.37534(9) 0.0172(12) Uani 1 1 d . . .
H20 H -0.3328 0.5645 0.3747 0.021 Uiso 1 1 calc R U .
C32 C -0.2925(5) 0.9204(3) 0.30172(9) 0.0179(12) Uani 1 1 d . . .
H32 H -0.3286 0.9825 0.3051 0.021 Uiso 1 1 calc R U .
C2 C -0.5011(5) 0.4147(3) 0.40443(9) 0.0150(11) Uani 1 1 d . . .
C21 C -0.3789(5) 0.6869(3) 0.35416(9) 0.0170(12) Uani 1 1 d . . .
C37 C 0.1922(5) 0.6965(4) 0.18341(10) 0.0276(13) Uani 1 1 d . . .
H37 H 0.1992 0.6471 0.1713 0.033 Uiso 1 1 calc R U .
C41 C -0.0352(5) 0.6419(4) 0.24793(10) 0.0273(14) Uani 1 1 d . . .
C10 C -0.4439(4) 0.6435(3) 0.44829(9) 0.0153(11) Uani 1 1 d . . .
C23 C -0.5069(5) 0.8071(4) 0.37621(10) 0.0202(12) Uani 1 1 d . . .
H23 H -0.5542 0.8671 0.3767 0.024 Uiso 1 1 calc R U .
C22 C -0.4385(5) 0.7817(3) 0.35437(10) 0.0162(12) Uani 1 1 d . . .
C27 C -0.3324(5) 0.8388(3) 0.31580(9) 0.0148(11) Uani 1 1 d . . .
C3 C -0.4871(5) 0.3121(4) 0.40413(10) 0.0194(12) Uani 1 1 d . . .
H3 H -0.5485 0.2748 0.3937 0.023 Uiso 1 1 calc R U .
C31 C -0.2003(5) 0.9105(3) 0.28284(9) 0.0170(12) Uani 1 1 d . . .
H31 H -0.1766 0.9664 0.2738 0.020 Uiso 1 1 calc R U .
C33 C -0.0500(5) 0.8178(4) 0.25598(9) 0.0180(12) Uani 1 1 d . . .
H33 H -0.0214 0.8800 0.2509 0.022 Uiso 1 1 calc R U .
C4 C -0.3844(5) 0.2642(3) 0.41900(10) 0.0205(13) Uani 1 1 d . . .
C39 C 0.2512(5) 0.8583(4) 0.19891(10) 0.0207(12) Uani 1 1 d . . .
H39 H 0.3009 0.9169 0.1976 0.025 Uiso 1 1 calc R U .
C28 C -0.2716(5) 0.7472(3) 0.31027(9) 0.0155(11) Uani 1 1 d . . .
C30 C -0.1415(5) 0.8201(3) 0.27691(9) 0.0141(11) Uani 1 1 d . . .
C19 C -0.4373(5) 0.6537(4) 0.39776(9) 0.0178(12) Uani 1 1 d . . .
C25 C -0.5062(5) 0.9430(3) 0.33554(10) 0.0168(12) Uani 1 1 d . . .
H25A H -0.5964 0.9307 0.3421 0.020 Uiso 1 1 calc R U .
H25B H -0.5219 0.9697 0.3185 0.020 Uiso 1 1 calc R U .
C12 C -0.5641(5) 0.6695(3) 0.48702(9) 0.0180(12) Uani 1 1 d . . .
H12 H -0.6290 0.6479 0.4981 0.022 Uiso 1 1 calc R U .
N2 N -0.0623(6) 0.5609(4) 0.25142(11) 0.0547(17) Uani 1 1 d . . .
C1 C -0.4107(5) 0.4728(3) 0.42031(9) 0.0151(12) Uani 1 1 d . . .
C29 C -0.1767(5) 0.7384(4) 0.29174(9) 0.0175(12) Uani 1 1 d . . .
H29 H -0.1355 0.6773 0.2891 0.021 Uiso 1 1 calc R U .
C26 C -0.4308(5) 1.0204(3) 0.35219(10) 0.0209(13) Uani 1 1 d . . .
H26A H -0.4856 1.0798 0.3522 0.031 Uiso 1 1 calc R U .
H26B H -0.4169 0.9957 0.3693 0.031 Uiso 1 1 calc R U .
H26C H -0.3423 1.0348 0.3456 0.031 Uiso 1 1 calc R U .
C14 C -0.3947(5) 0.7857(4) 0.47574(10) 0.0210(12) Uani 1 1 d . . .
H14 H -0.3423 0.8423 0.4794 0.025 Uiso 1 1 calc R U .
C6 C -0.3059(5) 0.4232(4) 0.43566(9) 0.0181(12) Uani 1 1 d . . .
C17 C -0.6163(5) 0.5141(3) 0.46304(10) 0.0210(12) Uani 1 1 d . . .
H17A H -0.5900 0.4816 0.4479 0.032 Uiso 0.5 1 calc R U P
H17B H -0.5928 0.4728 0.4775 0.032 Uiso 0.5 1 calc R U P
H17C H -0.7147 0.5261 0.4618 0.032 Uiso 0.5 1 calc R U P
H17D H -0.6750 0.5054 0.4769 0.032 Uiso 0.5 1 calc R U P
H17E H -0.6722 0.5142 0.4473 0.032 Uiso 0.5 1 calc R U P
H17F H -0.5503 0.4608 0.4630 0.032 Uiso 0.5 1 calc R U P
C24 C -0.5053(5) 0.7448(3) 0.39694(10) 0.0188(12) Uani 1 1 d . . .
H24 H -0.5517 0.7645 0.4110 0.023 Uiso 1 1 calc R U .
C15 C -0.3690(5) 0.7321(3) 0.45416(10) 0.0180(12) Uani 1 1 d . . .
C11 C -0.5392(5) 0.6121(3) 0.46610(9) 0.0149(11) Uani 1 1 d . . .
C18 C -0.5282(5) 0.8225(4) 0.51437(10) 0.0281(14) Uani 1 1 d . . .
H18A H -0.6002 0.7917 0.5234 0.042 Uiso 1 1 calc R U .
H18B H -0.4463 0.8300 0.5256 0.042 Uiso 1 1 calc R U .
H18C H -0.5592 0.8863 0.5083 0.042 Uiso 1 1 calc R U .
C7 C -0.6198(5) 0.4574(4) 0.38793(10) 0.0231(13) Uani 1 1 d . . .
H7A H -0.6198 0.5282 0.3896 0.035 Uiso 0.5 1 calc R U P
H7B H -0.6093 0.4398 0.3705 0.035 Uiso 0.5 1 calc R U P
H7C H -0.7062 0.4314 0.3932 0.035 Uiso 0.5 1 calc R U P
H7D H -0.6704 0.4047 0.3793 0.035 Uiso 0.5 1 calc R U P
H7E H -0.6809 0.4932 0.3984 0.035 Uiso 0.5 1 calc R U P
H7F H -0.5840 0.5015 0.3756 0.035 Uiso 0.5 1 calc R U P
B1 B -0.4294(5) 0.5880(4) 0.42206(12) 0.0174(14) Uani 1 1 d . . .
C9 C -0.2033(5) 0.4799(4) 0.45299(10) 0.0297(14) Uani 1 1 d . . .
H9A H -0.2235 0.5494 0.4517 0.045 Uiso 0.5 1 calc R U P
H9B H -0.2106 0.4584 0.4702 0.045 Uiso 0.5 1 calc R U P
H9C H -0.1107 0.4679 0.4480 0.045 Uiso 0.5 1 calc R U P
H9D H -0.1397 0.4344 0.4616 0.045 Uiso 0.5 1 calc R U P
H9E H -0.1526 0.5254 0.4431 0.045 Uiso 0.5 1 calc R U P
H9F H -0.2525 0.5159 0.4653 0.045 Uiso 0.5 1 calc R U P
C13 C -0.4952(5) 0.7587(4) 0.49207(10) 0.0209(12) Uani 1 1 d . . .
C8 C -0.3703(6) 0.1531(4) 0.41799(11) 0.0337(14) Uani 1 1 d . . .
H8A H -0.2942 0.1325 0.4295 0.051 Uiso 0.5 1 calc R U P
H8B H -0.4547 0.1229 0.4229 0.051 Uiso 0.5 1 calc R U P
H8C H -0.3530 0.1331 0.4010 0.051 Uiso 0.5 1 calc R U P
H8D H -0.4404 0.1265 0.4061 0.051 Uiso 0.5 1 calc R U P
H8E H -0.2799 0.1361 0.4127 0.051 Uiso 0.5 1 calc R U P
H8F H -0.3816 0.1259 0.4346 0.051 Uiso 0.5 1 calc R U P
C16 C -0.2537(5) 0.7695(4) 0.43857(10) 0.0259(13) Uani 1 1 d . . .
H16A H -0.2451 0.7270 0.4242 0.039 Uiso 1 1 calc R U .
H16B H -0.2751 0.8356 0.4328 0.039 Uiso 1 1 calc R U .
H16C H -0.1677 0.7699 0.4489 0.039 Uiso 1 1 calc R U .
Br2 Br 0.91172(6) 0.34725(5) 0.15959(2) 0.0426(2) Uani 1 1 d . . .
S2 S 0.21667(13) 0.15678(9) 0.32972(3) 0.0215(3) Uani 1 1 d . . .
C76 C 0.6264(5) 0.2884(3) 0.22643(9) 0.0168(12) Uani 1 1 d . . .
C63 C 0.0739(4) 0.2951(3) 0.35689(9) 0.0145(11) Uani 1 1 d . . .
N3 N 0.0796(4) 0.3620(3) 0.33643(7) 0.0146(9) Uani 1 1 d . . .
C74 C 0.4653(5) 0.3443(4) 0.25875(9) 0.0184(12) Uani 1 1 d . . .
H74 H 0.4819 0.4071 0.2524 0.022 Uiso 1 1 calc R U .
C77 C 0.6527(5) 0.2139(4) 0.20918(10) 0.0220(13) Uani 1 1 d . . .
H77 H 0.6119 0.1520 0.2108 0.026 Uiso 1 1 calc R U .
C44 C 0.2156(5) -0.1694(3) 0.43474(9) 0.0169(12) Uani 1 1 d . . .
H44 H 0.2867 -0.1998 0.4447 0.020 Uiso 1 1 calc R U .
C46 C 0.0248(5) -0.1796(3) 0.40403(9) 0.0159(12) Uani 1 1 d . . .
H46 H -0.0345 -0.2171 0.3932 0.019 Uiso 1 1 calc R U .
C64 C 0.0012(5) 0.3179(3) 0.37823(9) 0.0170(12) Uani 1 1 d . . .
H64 H -0.0468 0.3776 0.3787 0.020 Uiso 1 1 calc R U .
C80 C 0.7802(5) 0.3961(4) 0.20468(10) 0.0214(13) Uani 1 1 d . . .
H80 H 0.8248 0.4567 0.2033 0.026 Uiso 1 1 calc R U .
C62 C 0.1402(4) 0.2026(3) 0.35680(9) 0.0134(11) Uani 1 1 d . . .
C75 C 0.5314(5) 0.2711(3) 0.24718(10) 0.0175(12) Uani 1 1 d . . .
C79 C 0.8015(5) 0.3219(4) 0.18741(10) 0.0254(13) Uani 1 1 d . . .
C61 C 0.1371(5) 0.1392(3) 0.37753(9) 0.0178(12) Uani 1 1 d . . .
H61 H 0.1825 0.0785 0.3769 0.021 Uiso 1 1 calc R U .
C81 C 0.6924(5) 0.3801(4) 0.22396(10) 0.0180(12) Uani 1 1 d . . .
H81 H 0.6768 0.4307 0.2354 0.022 Uiso 1 1 calc R U .
C72 C 0.3021(5) 0.4302(4) 0.28444(10) 0.0208(12) Uani 1 1 d . . .
H72 H 0.3178 0.4857 0.2746 0.025 Uiso 1 1 calc R U .
C42 C 0.0949(5) -0.0189(3) 0.42122(9) 0.0150(12) Uani 1 1 d . . .
C67 C 0.0660(5) 0.5364(3) 0.35377(9) 0.0196(12) Uani 1 1 d . . .
H67A H 0.0065 0.5934 0.3533 0.029 Uiso 1 1 calc R U .
H67B H 0.0806 0.5134 0.3710 0.029 Uiso 1 1 calc R U .
H67C H 0.1538 0.5537 0.3473 0.029 Uiso 1 1 calc R U .
C60 C 0.0676(5) 0.1633(3) 0.39952(9) 0.0158(12) Uani 1 1 d . . .
C47 C 0.0065(5) -0.0775(3) 0.40481(9) 0.0155(12) Uani 1 1 d . . .
C68 C 0.1794(5) 0.3554(3) 0.31837(9) 0.0143(11) Uani 1 1 d . . .
C71 C 0.3722(4) 0.3431(3) 0.27950(9) 0.0149(11) Uani 1 1 d . . .
C69 C 0.2514(5) 0.2672(3) 0.31376(9) 0.0158(12) Uani 1 1 d . . .
C45 C 0.1287(5) -0.2271(3) 0.41887(10) 0.0168(12) Uani 1 1 d . . .
C58 C -0.1178(5) 0.0167(3) 0.46341(10) 0.0219(12) Uani 1 1 d . . .
H58A H -0.0906 -0.0143 0.4481 0.033 Uiso 0.5 1 calc R U P
H58B H -0.0942 -0.0258 0.4777 0.033 Uiso 0.5 1 calc R U P
H58C H -0.2164 0.0280 0.4621 0.033 Uiso 0.5 1 calc R U P
H58D H -0.1769 0.0063 0.4772 0.033 Uiso 0.5 1 calc R U P
H58E H -0.1733 0.0177 0.4476 0.033 Uiso 0.5 1 calc R U P
H58F H -0.0511 -0.0361 0.4631 0.033 Uiso 0.5 1 calc R U P
C73 C 0.2105(5) 0.4375(3) 0.30324(9) 0.0179(12) Uani 1 1 d . . .
H73 H 0.1681 0.4980 0.3061 0.021 Uiso 1 1 calc R U .
N4 N 0.5044(6) 0.0877(4) 0.25911(11) 0.0536(17) Uani 1 1 d . . .
C70 C 0.3463(5) 0.2620(4) 0.29515(9) 0.0183(12) Uani 1 1 d . . .
H70 H 0.3941 0.2031 0.2930 0.022 Uiso 1 1 calc R U .
C51 C 0.0533(5) 0.1495(3) 0.44990(9) 0.0166(12) Uani 1 1 d . . .
C50 C 0.2997(5) -0.0107(4) 0.45432(10) 0.0264(13) Uani 1 1 d . . .
H50A H 0.2774 0.0586 0.4535 0.040 Uiso 0.5 1 calc R U P
H50B H 0.2918 -0.0343 0.4714 0.040 Uiso 0.5 1 calc R U P
H50C H 0.3932 -0.0205 0.4495 0.040 Uiso 0.5 1 calc R U P
H50D H 0.3642 -0.0560 0.4627 0.040 Uiso 0.5 1 calc R U P
H50E H 0.3498 0.0368 0.4449 0.040 Uiso 0.5 1 calc R U P
H50F H 0.2485 0.0230 0.4668 0.040 Uiso 0.5 1 calc R U P
C65 C -0.0010(5) 0.2542(3) 0.39860(10) 0.0193(12) Uani 1 1 d . . .
H65 H -0.0507 0.2727 0.4124 0.023 Uiso 1 1 calc R U .
C78 C 0.7394(5) 0.2312(4) 0.18954(10) 0.0248(13) Uani 1 1 d . . .
H78 H 0.7553 0.1813 0.1779 0.030 Uiso 1 1 calc R U .
C53 C -0.0688(5) 0.1704(3) 0.48844(10) 0.0194(12) Uani 1 1 d . . .
H53 H -0.1340 0.1473 0.4993 0.023 Uiso 1 1 calc R U .
C57 C 0.2450(5) 0.2756(4) 0.44142(10) 0.0243(13) Uani 1 1 d . . .
H57A H 0.2543 0.2340 0.4268 0.036 Uiso 0.5 1 calc R U P
H57B H 0.2241 0.3420 0.4359 0.036 Uiso 0.5 1 calc R U P
H57C H 0.3305 0.2752 0.4519 0.036 Uiso 0.5 1 calc R U P
H57D H 0.2849 0.3334 0.4496 0.036 Uiso 0.5 1 calc R U P
H57E H 0.3152 0.2255 0.4405 0.036 Uiso 0.5 1 calc R U P
H57F H 0.2088 0.2923 0.4246 0.036 Uiso 0.5 1 calc R U P
C59 C -0.0352(5) 0.3209(4) 0.51686(10) 0.0285(14) Uani 1 1 d . . .
H59A H -0.1081 0.2896 0.5255 0.043 Uiso 1 1 calc R U .
H59B H 0.0462 0.3268 0.5283 0.043 Uiso 1 1 calc R U .
H59C H -0.0650 0.3856 0.5112 0.043 Uiso 1 1 calc R U .
C55 C 0.1007(5) 0.2883(4) 0.47839(10) 0.0204(12) Uani 1 1 d . . .
H55 H 0.1527 0.3446 0.4826 0.024 Uiso 1 1 calc R U .
C43 C 0.1997(5) -0.0675(3) 0.43623(9) 0.0142(11) Uani 1 1 d . . .
C66 C -0.0024(5) 0.4543(3) 0.33728(10) 0.0170(12) Uani 1 1 d . . .
H66A H -0.0921 0.4388 0.3437 0.020 Uiso 1 1 calc R U .
H66B H -0.0190 0.4791 0.3201 0.020 Uiso 1 1 calc R U .
C82 C 0.5148(6) 0.1687(4) 0.25404(11) 0.0302(14) Uani 1 1 d . . .
C56 C 0.1286(5) 0.2370(3) 0.45661(10) 0.0169(12) Uani 1 1 d . . .
C48 C -0.1135(5) -0.0347(4) 0.38850(10) 0.0236(13) Uani 1 1 d . . .
H48A H -0.1153 0.0359 0.3906 0.035 Uiso 0.5 1 calc R U P
H48B H -0.1022 -0.0502 0.3710 0.035 Uiso 0.5 1 calc R U P
H48C H -0.1992 -0.0625 0.3935 0.035 Uiso 0.5 1 calc R U P
H48D H -0.1625 -0.0871 0.3795 0.035 Uiso 0.5 1 calc R U P
H48E H -0.1756 -0.0010 0.3991 0.035 Uiso 0.5 1 calc R U P
H48F H -0.0786 0.0113 0.3766 0.035 Uiso 0.5 1 calc R U P
C54 C -0.0016(5) 0.2594(4) 0.49419(10) 0.0196(12) Uani 1 1 d . . .
C49 C 0.1453(6) -0.3378(3) 0.41728(10) 0.0273(13) Uani 1 1 d . . .
H49A H 0.0756 -0.3643 0.4053 0.041 Uiso 0.5 1 calc R U P
H49B H 0.2360 -0.3532 0.4118 0.041 Uiso 0.5 1 calc R U P
H49C H 0.1349 -0.3665 0.4337 0.041 Uiso 0.5 1 calc R U P
H49D H 0.2220 -0.3584 0.4286 0.041 Uiso 0.5 1 calc R U P
H49E H 0.0617 -0.3695 0.4221 0.041 Uiso 0.5 1 calc R U P
H49F H 0.1627 -0.3561 0.4002 0.041 Uiso 0.5 1 calc R U P
B2 B 0.0721(5) 0.0958(4) 0.42354(12) 0.0167(14) Uani 1 1 d . . .
C52 C -0.0423(5) 0.1148(3) 0.46711(9) 0.0145(11) Uani 1 1 d . . .

loop_
_atom_site_aniso_label
_atom_site_aniso_U_11
_atom_site_aniso_U_22
_atom_site_aniso_U_33
_atom_site_aniso_U_23
_atom_site_aniso_U_13
_atom_site_aniso_U_12
Br1 0.0333(3) 0.0400(4) 0.0294(4) 0.0118(3) 0.0191(3) 0.0130(3)
S1 0.0324(8) 0.0115(6) 0.0214(8) 0.0027(6) 0.0123(6) 0.0036(6)
C35 0.021(3) 0.016(3) 0.017(3) 0.002(2) 0.004(2) 0.009(2)
N1 0.018(2) 0.013(2) 0.014(2) 0.0049(19) 0.0026(18) 0.0006(18)
C34 0.016(3) 0.016(3) 0.015(3) 0.003(2) 0.004(2) 0.000(2)
C40 0.021(3) 0.024(3) 0.017(3) 0.003(2) 0.002(2) 0.002(2)
C36 0.027(3) 0.017(3) 0.023(3) 0.005(2) 0.006(3) 0.005(2)
C38 0.017(3) 0.032(3) 0.018(3) 0.011(3) 0.009(2) 0.009(2)
C5 0.025(3) 0.019(3) 0.020(3) 0.005(2) 0.007(3) 0.014(2)
C20 0.021(3) 0.010(3) 0.021(3) 0.001(2) 0.002(2) 0.004(2)
C32 0.020(3) 0.014(3) 0.020(3) 0.001(2) 0.003(2) -0.001(2)
C2 0.014(3) 0.019(3) 0.012(3) -0.001(2) 0.006(2) -0.001(2)
C21 0.020(3) 0.014(3) 0.018(3) -0.001(2) 0.006(2) -0.001(2)
C37 0.036(3) 0.024(3) 0.023(3) 0.004(3) 0.011(3) 0.012(3)
C41 0.039(3) 0.026(3) 0.019(3) 0.000(3) 0.025(3) 0.000(3)
C10 0.012(2) 0.015(3) 0.018(3) 0.005(2) -0.002(2) -0.001(2)
C23 0.019(3) 0.017(3) 0.026(3) 0.002(3) 0.006(2) -0.002(2)
C22 0.015(3) 0.014(3) 0.020(3) 0.001(2) 0.002(2) 0.003(2)
C27 0.014(3) 0.017(3) 0.013(3) 0.002(2) -0.001(2) -0.002(2)
C3 0.021(3) 0.023(3) 0.015(3) -0.001(2) 0.007(2) 0.000(2)
C31 0.020(3) 0.013(3) 0.017(3) 0.001(2) -0.003(2) -0.003(2)
C33 0.022(3) 0.021(3) 0.012(3) 0.002(2) 0.006(2) 0.000(2)
C4 0.031(3) 0.014(3) 0.019(3) -0.001(2) 0.020(3) 0.003(3)
C39 0.018(3) 0.025(3) 0.019(3) 0.008(3) 0.001(2) -0.001(2)
C28 0.018(3) 0.013(3) 0.016(3) 0.001(2) 0.002(2) 0.002(2)
C30 0.014(2) 0.011(3) 0.017(3) 0.000(2) 0.000(2) -0.004(2)
C19 0.015(3) 0.022(3) 0.017(3) -0.002(2) 0.005(2) 0.000(2)
C25 0.013(3) 0.014(3) 0.023(3) 0.003(2) 0.002(2) 0.004(2)
C12 0.017(3) 0.021(3) 0.016(3) 0.006(2) 0.001(2) -0.004(2)
N2 0.089(4) 0.021(3) 0.061(4) -0.004(3) 0.054(3) -0.004(3)
C1 0.016(3) 0.018(3) 0.012(3) 0.002(2) 0.008(2) -0.001(2)
C29 0.018(3) 0.016(3) 0.018(3) 0.000(2) 0.003(2) 0.002(2)
C26 0.013(3) 0.021(3) 0.029(4) 0.000(3) 0.003(2) 0.005(2)
C14 0.019(3) 0.016(3) 0.027(4) -0.001(3) -0.004(2) -0.006(2)
C6 0.017(3) 0.023(3) 0.015(3) 0.001(2) 0.007(2) 0.000(2)
C17 0.022(3) 0.019(3) 0.023(3) 0.002(2) 0.008(2) -0.006(2)
C24 0.018(3) 0.019(3) 0.019(3) -0.003(2) 0.008(2) -0.001(2)
C15 0.013(3) 0.018(3) 0.023(3) 0.003(2) -0.001(2) -0.005(2)
C11 0.017(3) 0.015(3) 0.012(3) 0.001(2) -0.002(2) -0.004(2)
C18 0.033(3) 0.024(3) 0.026(4) -0.003(3) -0.001(3) -0.004(3)
C7 0.023(3) 0.022(3) 0.024(3) -0.003(3) -0.002(3) -0.004(2)
B1 0.011(3) 0.015(3) 0.026(4) -0.002(3) 0.004(3) -0.004(2)
C9 0.029(3) 0.031(3) 0.028(4) 0.008(3) -0.006(3) 0.002(3)
C13 0.019(3) 0.029(3) 0.014(3) -0.004(2) -0.008(2) 0.002(2)
C8 0.049(4) 0.020(3) 0.033(4) -0.004(3) 0.006(3) 0.005(3)
C16 0.022(3) 0.025(3) 0.031(4) -0.003(3) 0.006(3) -0.007(2)
Br2 0.0426(4) 0.0556(4) 0.0326(4) 0.0177(3) 0.0244(3) 0.0188(3)
S2 0.0310(8) 0.0138(6) 0.0210(8) 0.0024(6) 0.0112(6) 0.0057(6)
C76 0.013(3) 0.018(3) 0.020(3) 0.004(2) 0.002(2) 0.003(2)
C63 0.012(2) 0.013(3) 0.019(3) 0.000(2) 0.000(2) -0.001(2)
N3 0.019(2) 0.010(2) 0.015(3) 0.0036(18) 0.0032(19) 0.0001(18)
C74 0.022(3) 0.013(3) 0.020(3) 0.001(2) 0.002(2) -0.001(2)
C77 0.026(3) 0.016(3) 0.025(3) 0.002(2) 0.007(3) 0.006(2)
C44 0.014(3) 0.021(3) 0.016(3) 0.001(2) 0.005(2) 0.004(2)
C46 0.018(3) 0.018(3) 0.012(3) -0.005(2) 0.007(2) -0.003(2)
C64 0.017(3) 0.014(3) 0.021(3) -0.002(2) 0.006(2) 0.003(2)
C80 0.016(3) 0.029(3) 0.019(3) 0.009(3) 0.001(2) -0.001(2)
C62 0.013(2) 0.010(2) 0.018(3) 0.002(2) 0.002(2) -0.001(2)
C75 0.019(3) 0.016(3) 0.018(3) 0.003(2) 0.003(2) 0.001(2)
C79 0.023(3) 0.041(4) 0.013(3) 0.012(3) 0.010(2) 0.013(3)
C61 0.020(3) 0.012(3) 0.022(3) 0.000(2) 0.004(2) 0.002(2)
C81 0.013(3) 0.024(3) 0.017(3) 0.003(2) 0.001(2) 0.005(2)
C72 0.028(3) 0.016(3) 0.018(3) 0.002(2) 0.002(3) -0.002(2)
C42 0.017(3) 0.017(3) 0.012(3) 0.002(2) 0.006(2) -0.002(2)
C67 0.025(3) 0.018(3) 0.017(3) 0.001(2) 0.006(2) 0.000(2)
C60 0.016(3) 0.012(3) 0.019(3) 0.001(2) 0.003(2) 0.002(2)
C47 0.014(3) 0.019(3) 0.014(3) -0.001(2) 0.007(2) 0.000(2)
C68 0.012(2) 0.016(3) 0.014(3) 0.000(2) -0.002(2) -0.003(2)
C71 0.011(2) 0.020(3) 0.014(3) 0.000(2) 0.000(2) -0.004(2)
C69 0.019(3) 0.015(3) 0.013(3) 0.001(2) 0.000(2) 0.000(2)
C45 0.022(3) 0.011(2) 0.019(3) 0.001(2) 0.012(2) 0.002(2)
C58 0.027(3) 0.021(3) 0.018(3) 0.000(2) 0.007(2) -0.003(2)
C73 0.025(3) 0.012(3) 0.017(3) -0.001(2) 0.005(2) 0.003(2)
N4 0.084(4) 0.019(3) 0.064(4) 0.000(3) 0.055(3) 0.005(3)
C70 0.018(3) 0.021(3) 0.016(3) 0.000(2) 0.003(2) 0.000(2)
C51 0.017(3) 0.014(3) 0.018(3) 0.003(2) -0.002(2) -0.002(2)
C50 0.026(3) 0.028(3) 0.024(4) 0.003(3) -0.006(3) 0.000(3)
C65 0.021(3) 0.021(3) 0.017(3) 0.001(2) 0.006(2) 0.001(2)
C78 0.029(3) 0.025(3) 0.020(3) 0.003(3) 0.009(3) 0.015(3)
C53 0.020(3) 0.020(3) 0.018(3) 0.007(2) 0.000(2) -0.002(2)
C57 0.021(3) 0.023(3) 0.029(4) -0.002(3) 0.002(3) -0.009(2)
C59 0.031(3) 0.033(3) 0.021(3) -0.007(3) 0.000(3) -0.007(3)
C55 0.022(3) 0.015(3) 0.023(3) -0.003(2) -0.004(2) -0.007(2)
C43 0.014(3) 0.018(3) 0.010(3) 0.001(2) 0.000(2) -0.001(2)
C66 0.016(3) 0.015(3) 0.021(3) 0.002(2) 0.005(2) 0.007(2)
C82 0.041(3) 0.021(3) 0.032(4) -0.005(3) 0.025(3) 0.004(3)
C56 0.015(3) 0.012(3) 0.023(3) 0.002(2) -0.002(2) -0.001(2)
C48 0.024(3) 0.024(3) 0.022(3) -0.003(3) -0.002(3) 0.002(2)
C54 0.022(3) 0.022(3) 0.015(3) 0.001(2) -0.002(2) 0.002(2)
C49 0.040(3) 0.015(3) 0.027(4) -0.006(3) 0.005(3) 0.003(2)
B2 0.006(3) 0.020(3) 0.024(4) 0.004(3) 0.000(3) -0.004(2)
C52 0.019(3) 0.014(3) 0.011(3) 0.002(2) -0.002(2) -0.003(2)

loop_
_atom_type_symbol
_atom_type_description
_atom_type_scat_dispersion_real
_atom_type_scat_dispersion_imag
_atom_type_scat_source
C C 0.0033 0.0016 'International Tables Vol C Tables 4.2.6.8 and 6.1.1.4'
H H 0.0000 0.0000 'International Tables Vol C Tables 4.2.6.8 and 6.1.1.4'
N N 0.0061 0.0033 'International Tables Vol C Tables 4.2.6.8 and 6.1.1.4'
B B 0.0013 0.0007 'International Tables Vol C Tables 4.2.6.8 and 6.1.1.4'
S S 0.1246 0.1234 'International Tables Vol C Tables 4.2.6.8 and 6.1.1.4'
Br Br -0.2901 2.4595 'International Tables Vol C Tables 4.2.6.8 and 6.1.1.4'

loop_
_geom_angle_atom_site_label_1
_geom_angle_atom_site_label_2
_geom_angle_atom_site_label_3
_geom_angle
C28 S1 C21 100.4(2)
C36 C35 C40 118.3(5)
C36 C35 C34 120.8(4)
C40 C35 C34 120.8(4)
C22 N1 C27 122.1(4)
C22 N1 C25 117.8(4)
C27 N1 C25 118.1(4)
C33 C34 C41 120.6(4)
C33 C34 C35 124.0(4)
C41 C34 C35 115.3(4)
C39 C40 C35 120.8(5)
C37 C36 C35 120.7(5)
C37 C38 C39 120.3(5)
C37 C38 Br1 120.1(4)
C39 C38 Br1 119.6(4)
C4 C5 C6 121.6(5)
C21 C20 C19 122.0(4)
C31 C32 C27 121.2(4)
C3 C2 C1 120.3(5)
C3 C2 C7 116.4(4)
C1 C2 C7 123.2(4)
C20 C21 C22 121.5(4)
C20 C21 S1 117.9(4)
C22 C21 S1 120.3(4)
C38 C37 C36 120.0(5)
N2 C41 C34 177.8(6)
C11 C10 C15 116.7(4)
C11 C10 B1 122.1(4)
C15 C10 B1 121.0(4)
C24 C23 C22 121.2(5)
N1 C22 C21 122.5(4)
N1 C22 C23 121.2(4)
C21 C22 C23 116.3(4)
C32 C27 N1 121.1(4)
C32 C27 C28 116.8(4)
N1 C27 C28 122.0(4)
C4 C3 C2 121.7(5)
C32 C31 C30 122.4(4)
C34 C33 C30 132.3(5)
C3 C4 C5 118.5(4)
C3 C4 C8 120.6(5)
C5 C4 C8 120.9(5)
C38 C39 C40 119.8(5)
C29 C28 C27 121.6(4)
C29 C28 S1 117.1(3)
C27 C28 S1 121.3(3)
C31 C30 C29 116.6(4)
C31 C30 C33 117.7(4)
C29 C30 C33 125.7(4)
C24 C19 C20 115.6(4)
C24 C19 B1 121.8(4)
C20 C19 B1 122.6(4)
N1 C25 C26 114.7(4)
C11 C12 C13 122.2(4)
C2 C1 C6 117.8(4)
C2 C1 B1 121.2(4)
C6 C1 B1 120.9(4)
C28 C29 C30 121.1(4)
C15 C14 C13 122.8(5)
C5 C6 C1 120.1(5)
C5 C6 C9 118.7(5)
C1 C6 C9 121.2(4)
C23 C24 C19 123.1(5)
C14 C15 C10 120.3(4)
C14 C15 C16 116.6(4)
C10 C15 C16 123.0(4)
C12 C11 C10 120.8(4)
C12 C11 C17 117.7(4)
C10 C11 C17 121.5(4)
C19 B1 C1 121.1(5)
C19 B1 C10 116.4(4)
C1 B1 C10 122.4(5)
C14 C13 C12 117.0(5)
C14 C13 C18 121.6(5)
C12 C13 C18 121.5(5)
C69 S2 C62 101.1(2)
C77 C76 C81 118.4(4)
C77 C76 C75 120.9(4)
C81 C76 C75 120.7(4)
C64 C63 C62 116.8(4)
C64 C63 N3 121.3(4)
C62 C63 N3 121.9(4)
C68 N3 C63 122.7(4)
C68 N3 C66 117.8(4)
C63 N3 C66 118.1(4)
C75 C74 C71 131.7(5)
C76 C77 C78 120.6(5)
C45 C44 C43 121.9(5)
C45 C46 C47 122.1(5)
C65 C64 C63 121.5(4)
C79 C80 C81 119.8(5)
C61 C62 C63 120.9(4)
C61 C62 S2 116.9(3)
C63 C62 S2 122.0(4)
C74 C75 C82 121.9(4)
C74 C75 C76 123.3(4)
C82 C75 C76 114.7(4)
C78 C79 C80 120.8(5)
C78 C79 Br2 119.6(4)
C80 C79 Br2 119.6(4)
C62 C61 C60 122.5(4)
C80 C81 C76 120.6(5)
C73 C72 C71 122.6(5)
C43 C42 C47 117.7(4)
C43 C42 B2 121.1(4)
C47 C42 B2 121.2(4)
C65 C60 C61 115.1(4)
C65 C60 B2 122.2(4)
C61 C60 B2 122.7(4)
C46 C47 C42 120.0(5)
C46 C47 C48 117.2(4)
C42 C47 C48 122.7(4)
N3 C68 C69 122.7(4)
N3 C68 C73 121.0(4)
C69 C68 C73 116.3(4)
C72 C71 C70 116.4(4)
C72 C71 C74 117.4(4)
C70 C71 C74 126.2(4)
C70 C69 C68 121.3(4)
C70 C69 S2 116.8(4)
C68 C69 S2 121.7(4)
C44 C45 C46 117.7(4)
C44 C45 C49 122.0(5)
C46 C45 C49 120.2(5)
C72 C73 C68 121.4(4)
C69 C70 C71 121.8(4)
C52 C51 C56 117.4(4)
C52 C51 B2 121.7(4)
C56 C51 B2 120.9(4)
C64 C65 C60 123.1(5)
C79 C78 C77 119.8(5)
C54 C53 C52 122.5(5)
C56 C55 C54 122.8(5)
C44 C43 C42 120.6(4)
C44 C43 C50 117.9(4)
C42 C43 C50 121.4(4)
N3 C66 C67 114.6(4)
N4 C82 C75 178.3(6)
C55 C56 C51 120.0(4)
C55 C56 C57 117.3(4)
C51 C56 C57 122.7(4)
C55 C54 C53 116.9(5)
C55 C54 C59 121.1(4)
C53 C54 C59 121.9(5)
C60 B2 C42 120.7(5)
C60 B2 C51 116.3(4)
C42 B2 C51 122.9(5)
C53 C52 C51 120.0(4)
C53 C52 C58 117.7(4)
C51 C52 C58 122.3(4)

loop_
_geom_bond_atom_site_label_1
_geom_bond_atom_site_label_2
_geom_bond_distance
Br1 C38 1.896(5)
S1 C28 1.766(5)
S1 C21 1.770(5)
C35 C36 1.392(7)
C35 C40 1.392(7)
C35 C34 1.486(6)
N1 C22 1.403(6)
N1 C27 1.403(6)
N1 C25 1.473(6)
C34 C33 1.341(6)
C34 C41 1.441(7)
C40 C39 1.381(7)
C36 C37 1.383(7)
C38 C37 1.373(7)
C38 C39 1.380(7)
C5 C4 1.382(7)
C5 C6 1.392(7)
C20 C21 1.386(6)
C20 C19 1.404(6)
C32 C31 1.381(6)
C32 C27 1.395(6)
C2 C3 1.393(7)
C2 C1 1.406(7)
C2 C7 1.505(7)
C21 C22 1.404(6)
C41 N2 1.142(6)
C10 C11 1.419(6)
C10 C15 1.420(6)
C10 B1 1.585(8)
C23 C24 1.378(7)
C23 C22 1.404(7)
C27 C28 1.407(6)
C3 C4 1.381(7)
C31 C30 1.390(6)
C33 C30 1.455(6)
C4 C8 1.509(7)
C28 C29 1.385(6)
C30 C29 1.406(6)
C19 C24 1.394(6)
C19 B1 1.554(8)
C25 C26 1.518(6)
C12 C11 1.381(6)
C12 C13 1.392(7)
C1 C6 1.420(7)
C1 B1 1.570(7)
C14 C15 1.383(7)
C14 C13 1.385(7)
C6 C9 1.509(7)
C17 C11 1.520(6)
C15 C16 1.510(6)
C18 C13 1.507(7)
Br2 C79 1.895(5)
S2 C69 1.754(5)
S2 C62 1.758(5)
C76 C77 1.389(7)
C76 C81 1.402(6)
C76 C75 1.488(6)
C63 C64 1.396(6)
C63 C62 1.404(6)
C63 N3 1.410(6)
N3 C68 1.398(6)
N3 C66 1.477(5)
C74 C75 1.342(6)
C74 C71 1.458(6)
C77 C78 1.390(7)
C44 C45 1.384(7)
C44 C43 1.388(6)
C46 C45 1.387(7)
C46 C47 1.390(6)
C64 C65 1.376(6)
C80 C79 1.376(7)
C80 C81 1.380(6)
C62 C61 1.389(6)
C75 C82 1.441(7)
C79 C78 1.371(7)
C61 C60 1.412(6)
C72 C73 1.371(6)
C72 C71 1.389(6)
C42 C43 1.404(6)
C42 C47 1.415(7)
C42 B2 1.570(7)
C67 C66 1.531(6)
C60 C65 1.394(6)
C60 B2 1.557(7)
C47 C48 1.510(7)
C68 C69 1.408(6)
C68 C73 1.409(6)
C71 C70 1.403(6)
C69 C70 1.384(6)
C45 C49 1.506(6)
C58 C52 1.518(6)
N4 C82 1.132(6)
C51 C52 1.413(6)
C51 C56 1.419(6)
C51 B2 1.587(8)
C50 C43 1.518(7)
C53 C54 1.389(7)
C53 C52 1.389(7)
C57 C56 1.510(6)
C59 C54 1.506(7)
C55 C56 1.381(7)
C55 C54 1.385(7)
